data_7000587
loop_
_publ_author_name
'Martin, Eddy'
'Hughes, David L.'
'Hursthouse, Michael B.'
'Male, Louise'
'Lancaster, Simon J.'

_publ_section_title
;
 The synthesis, structure and reactivity of 4-nonafluorobiphenyl
 complexes
;
_journal_issue 9
_journal_name_full 'Dalton Transactions'
_journal_page_first 1593
_journal_page_last 1601
_journal_paper_doi 10.1039/b817252h
_journal_year 2009
_chemical_formula_moiety 'C32 H20 F18 O2 Zn'
_chemical_formula_structural '[(C6F5C6F4)2 Zn {(CH3CH2)2O]2}]'
_chemical_formula_sum 'C32 H20 F18 O2 Zn'
_chemical_formula_weight 843.85
_chemical_name_common 'Bis(4-nonafluorobiphenyl)bis(diethylether) zinc'
_chemical_name_systematic 'Bis(4-nonafluorobiphenyl)bis(diethylether) zinc'
_space_group_IT_number 15
_symmetry_cell_setting monoclinic
_symmetry_space_group_name_Hall '-C 2yc'
_symmetry_space_group_name_H-M 'C 1 2/c 1'
_atom_sites_solution_hydrogens geom
_atom_sites_solution_primary direct
_atom_sites_solution_secondary difmap
_audit_creation_method 'SHELXL-97 and CrysAlis RED'
_cell_angle_alpha 90.00
_cell_angle_beta 91.363(14)
_cell_angle_gamma 90.00
_cell_formula_units_Z 4
_cell_length_a 19.078(4)
_cell_length_b 8.1176(8)
_cell_length_c 20.494(3)
_cell_measurement_temperature 140(1)
_cell_volume 3173.0(9)
_computing_cell_refinement
;
CrysAlis RED, Oxford Diffraction Ltd., Version 1.171.27p20 beta
;
_computing_data_collection
;
CrysAlis CCD, Oxford Diffraction Ltd., Version 1.171.27p20 beta
;
_computing_data_reduction
;
CrysAlis RED, Oxford Diffraction Ltd., Version 1.171.27p20 beta
;
_computing_molecular_graphics 'ORTEP (Johnson, 1971)'
_computing_publication_material 'SHELXL-97 (Sheldrick, 1997b)'
_computing_structure_refinement 'SHELXL-97 (Sheldrick, 1997b)'
_computing_structure_solution 'SHELXS-97 (Sheldrick, 1997a)'
_diffrn_ambient_temperature 140(1)
_diffrn_detector_area_resol_mean 16.0050
_diffrn_measured_fraction_theta_full 0.991
_diffrn_measured_fraction_theta_max 0.991
_diffrn_measurement_device_type 'Oxford Diffraction Xcalibur 3/CCD'
_diffrn_measurement_method 'Thin slice \f and \w scans'
_diffrn_radiation_monochromator graphite
_diffrn_radiation_source 'Enhance (Mo) X-ray Source'
_diffrn_radiation_type Mo-K\a
_diffrn_radiation_wavelength 0.71073
_diffrn_reflns_av_R_equivalents 0.1035
_diffrn_reflns_av_sigmaI/netI 0.0799
_diffrn_reflns_limit_h_max 18
_diffrn_reflns_limit_h_min -18
_diffrn_reflns_limit_k_max 7
_diffrn_reflns_limit_k_min -7
_diffrn_reflns_limit_l_max 19
_diffrn_reflns_limit_l_min -19
_diffrn_reflns_number 8721
_diffrn_reflns_theta_full 20.00
_diffrn_reflns_theta_max 20.00
_diffrn_reflns_theta_min 4.02
_exptl_absorpt_coefficient_mu 0.912
_exptl_absorpt_correction_T_max 1.13
_exptl_absorpt_correction_T_min 0.91
_exptl_absorpt_correction_type multi-scan
_exptl_absorpt_process_details 'SADABS V2.10 (Sheldrick, G.M., 2003)'
_exptl_crystal_colour colourless
_exptl_crystal_density_diffrn 1.767
_exptl_crystal_density_method 'not measured'
_exptl_crystal_description needle
_exptl_crystal_F_000 1680
_exptl_crystal_size_max 0.59
_exptl_crystal_size_mid 0.09
_exptl_crystal_size_min 0.06
_refine_diff_density_max 0.333
_refine_diff_density_min -0.331
_refine_diff_density_rms 0.055
_refine_ls_extinction_method none
_refine_ls_goodness_of_fit_ref 1.020
_refine_ls_hydrogen_treatment constr
_refine_ls_matrix_type full
_refine_ls_number_parameters 240
_refine_ls_number_reflns 1460
_refine_ls_number_restraints 0
_refine_ls_restrained_S_all 1.020
_refine_ls_R_factor_all 0.0889
_refine_ls_R_factor_gt 0.0443
_refine_ls_shift/su_max 0.000
_refine_ls_shift/su_mean 0.000
_refine_ls_structure_factor_coef Fsqd
_refine_ls_weighting_details 'calc w=1/[\s^2^(Fo^2^)+(0.0177P)^2^+0.0000P] where P=(Fo^2^+2Fc^2^)/3'
_refine_ls_weighting_scheme calc
_refine_ls_wR_factor_gt 0.0511
_refine_ls_wR_factor_ref 0.0584
_reflns_number_gt 997
_reflns_number_total 1460
_reflns_threshold_expression I>2sigma(I)
_cod_data_source_file b817252h.txt
_cod_data_source_block em27
_cod_depositor_comments
;
The following automatic conversions were performed:
'_symmetry_cell_setting' value 'Monoclinic' changed to 'monoclinic'
according to '/home/saulius/struct/CIF-dictionaries/cif_core.dic'
dictionary named 'cif_core.dic' version 2.4.1 from 2010-06-29.

Automatic conversion script
Id: cif_fix_enum 1527 2010-12-29 10:47:43Z saulius 
;
_cod_original_cell_volume 3172.9(9)
_cod_original_sg_symbol_H-M C2/c
_cod_database_code 7000587

loop_
_symmetry_equiv_pos_as_xyz
'x, y, z'
'-x, y, -z+1/2'
'x+1/2, y+1/2, z'
'-x+1/2, y+1/2, -z+1/2'
'-x, -y, -z'
'x, -y, z-1/2'
'-x+1/2, -y+1/2, -z'
'x+1/2, -y+1/2, z-1/2'

loop_
_atom_site_label
_atom_site_type_symbol
_atom_site_fract_x
_atom_site_fract_y
_atom_site_fract_z
_atom_site_U_iso_or_equiv
_atom_site_adp_type
_atom_site_occupancy
_atom_site_symmetry_multiplicity
_atom_site_calc_flag
_atom_site_refinement_flags
_atom_site_disorder_assembly
_atom_site_disorder_group
Zn1 Zn 0.5000 0.42812(12) 0.2500 0.0285(3) Uani 1 2 d S . .
C11 C 0.4514(3) 0.3120(7) 0.3230(3) 0.0222(15) Uani 1 1 d . . .
C12 C 0.3949(3) 0.2218(7) 0.3133(3) 0.0231(15) Uani 1 1 d . . .
C13 C 0.3625(3) 0.1286(6) 0.3612(3) 0.0294(16) Uani 1 1 d . . .
C14 C 0.3896(3) 0.1223(6) 0.4232(3) 0.0249(15) Uani 1 1 d . . .
C15 C 0.4485(3) 0.2126(7) 0.4342(3) 0.0301(16) Uani 1 1 d . . .
C16 C 0.4790(3) 0.3018(7) 0.3849(3) 0.0320(16) Uani 1 1 d . . .
F12 F 0.36328(17) 0.2149(3) 0.25318(16) 0.0448(9) Uani 1 1 d . . .
F13 F 0.30371(17) 0.0417(4) 0.34659(14) 0.0431(9) Uani 1 1 d . . .
F15 F 0.47903(17) 0.2096(4) 0.49438(15) 0.0469(10) Uani 1 1 d . . .
F16 F 0.53979(18) 0.3800(4) 0.40145(14) 0.0489(10) Uani 1 1 d . . .
C141 C 0.3578(3) 0.0225(7) 0.4750(3) 0.0253(16) Uani 1 1 d . . .
C142 C 0.3255(3) 0.0909(7) 0.5269(3) 0.0290(15) Uani 1 1 d . . .
C143 C 0.2972(3) 0.0003(8) 0.5761(3) 0.0314(17) Uani 1 1 d . . .
C144 C 0.3018(3) -0.1681(9) 0.5734(3) 0.0316(16) Uani 1 1 d . . .
C145 C 0.3328(3) -0.2434(7) 0.5225(3) 0.0281(16) Uani 1 1 d . . .
C146 C 0.3603(3) -0.1478(8) 0.4735(3) 0.0295(16) Uani 1 1 d . . .
F142 F 0.32093(16) 0.2562(4) 0.53156(14) 0.0421(9) Uani 1 1 d . . .
F143 F 0.26474(16) 0.0724(4) 0.62568(15) 0.0511(9) Uani 1 1 d . . .
F144 F 0.27439(17) -0.2598(4) 0.62081(15) 0.0494(10) Uani 1 1 d . . .
F145 F 0.33648(15) -0.4079(4) 0.51925(14) 0.0456(9) Uani 1 1 d . . .
F146 F 0.39029(17) -0.2239(3) 0.42370(15) 0.0424(9) Uani 1 1 d . . .
O2 O 0.5621(2) 0.6159(4) 0.28974(16) 0.0303(10) Uani 1 1 d . . .
C21 C 0.6722(3) 0.6545(7) 0.2375(3) 0.059(2) Uani 1 1 d . . .
H21A H 0.7219 0.6389 0.2425 0.089 Uiso 1 1 calc R . .
H21B H 0.6623 0.7695 0.2313 0.089 Uiso 1 1 calc R . .
H21C H 0.6551 0.5938 0.2002 0.089 Uiso 1 1 calc R . .
C22 C 0.6372(3) 0.5950(7) 0.2966(3) 0.0392(16) Uani 1 1 d . . .
H22A H 0.6481 0.4795 0.3034 0.047 Uiso 1 1 calc R . .
H22B H 0.6545 0.6561 0.3343 0.047 Uiso 1 1 calc R . .
C23 C 0.5336(3) 0.7187(7) 0.3398(3) 0.0482(19) Uani 1 1 d . . .
H23A H 0.5517 0.6817 0.3820 0.058 Uiso 1 1 calc R . .
H23B H 0.4830 0.7053 0.3395 0.058 Uiso 1 1 calc R . .
C24 C 0.5501(3) 0.8963(6) 0.3322(3) 0.067(2) Uani 1 1 d . . .
H24A H 0.5296 0.9576 0.3670 0.100 Uiso 1 1 calc R . .
H24B H 0.5314 0.9349 0.2911 0.100 Uiso 1 1 calc R . .
H24C H 0.6000 0.9113 0.3336 0.100 Uiso 1 1 calc R . .

loop_
_atom_site_aniso_label
_atom_site_aniso_U_11
_atom_site_aniso_U_22
_atom_site_aniso_U_33
_atom_site_aniso_U_23
_atom_site_aniso_U_13
_atom_site_aniso_U_12
Zn1 0.0325(8) 0.0282(6) 0.0250(6) 0.000 0.0042(5) 0.000
C11 0.017(4) 0.025(4) 0.025(5) -0.004(3) -0.002(3) -0.002(3)
C12 0.036(5) 0.024(4) 0.009(4) 0.003(3) -0.010(4) 0.002(3)
C13 0.032(5) 0.025(4) 0.031(5) -0.005(3) -0.006(4) -0.007(3)
C14 0.031(5) 0.023(4) 0.021(4) 0.001(3) 0.000(4) -0.005(3)
C15 0.031(5) 0.036(4) 0.023(5) 0.000(3) -0.008(4) -0.008(4)
C16 0.021(5) 0.033(4) 0.042(5) 0.001(4) 0.003(4) -0.016(3)
F12 0.055(3) 0.045(2) 0.034(2) 0.0060(17) -0.002(2) -0.0182(18)
F13 0.046(3) 0.048(2) 0.035(2) 0.0103(17) -0.0075(18) -0.020(2)
F15 0.048(3) 0.062(2) 0.030(2) 0.0092(17) -0.010(2) -0.022(2)
F16 0.038(2) 0.070(3) 0.039(2) 0.0187(17) -0.0078(18) -0.022(2)
C141 0.032(5) 0.024(5) 0.020(4) -0.007(4) 0.000(3) -0.001(3)
C142 0.042(5) 0.014(4) 0.031(4) 0.003(4) -0.005(4) -0.004(4)
C143 0.040(5) 0.031(5) 0.023(5) 0.000(4) 0.004(4) -0.002(3)
C144 0.024(5) 0.046(5) 0.025(5) 0.013(4) -0.002(4) -0.014(4)
C145 0.024(5) 0.026(5) 0.033(5) 0.007(4) -0.009(4) -0.009(4)
C146 0.032(5) 0.034(5) 0.024(5) -0.008(4) 0.010(4) 0.000(4)
F142 0.054(3) 0.026(2) 0.046(2) -0.0009(17) 0.0122(19) -0.0053(17)
F143 0.061(3) 0.057(2) 0.036(2) -0.006(2) 0.019(2) -0.011(2)
F144 0.059(3) 0.052(2) 0.037(2) 0.0153(18) 0.006(2) -0.0235(19)
F145 0.054(2) 0.025(2) 0.057(2) 0.0101(19) -0.0114(18) -0.0042(19)
F146 0.047(3) 0.039(2) 0.041(2) -0.0047(18) 0.005(2) 0.0045(18)
O2 0.028(3) 0.033(3) 0.030(2) -0.0073(18) 0.003(2) 0.003(2)
C21 0.043(5) 0.086(5) 0.048(5) 0.004(4) 0.008(4) -0.012(4)
C22 0.042(5) 0.034(4) 0.041(4) -0.008(3) -0.004(4) -0.001(4)
C23 0.042(5) 0.054(5) 0.050(5) -0.025(4) 0.013(4) 0.001(4)
C24 0.092(6) 0.031(5) 0.075(5) -0.016(4) -0.035(4) 0.010(4)

loop_
_atom_type_symbol
_atom_type_description
_atom_type_scat_dispersion_real
_atom_type_scat_dispersion_imag
_atom_type_scat_source
C C 0.0033 0.0016 'International Tables Vol C Tables 4.2.6.8 and 6.1.1.4'
H H 0.0000 0.0000 'International Tables Vol C Tables 4.2.6.8 and 6.1.1.4'
O O 0.0106 0.0060 'International Tables Vol C Tables 4.2.6.8 and 6.1.1.4'
F F 0.0171 0.0103 'International Tables Vol C Tables 4.2.6.8 and 6.1.1.4'
Zn Zn 0.2839 1.4301 'International Tables Vol C Tables 4.2.6.8 and 6.1.1.4'

loop_
_geom_angle_atom_site_label_1
_geom_angle_atom_site_label_2
_geom_angle_atom_site_label_3
_geom_angle
_geom_angle_site_symmetry_1
_geom_angle_site_symmetry_3
_geom_angle_publ_flag
C11 Zn1 C11 124.2(3) . 2_655 ?
C11 Zn1 O2 108.6(2) . . ?
C11 Zn1 O2 111.43(19) 2_655 . ?
C11 Zn1 O2 111.43(19) . 2_655 ?
C11 Zn1 O2 108.6(2) 2_655 2_655 ?
O2 Zn1 O2 85.98(19) . 2_655 ?
C12 C11 C16 113.7(5) . . ?
C12 C11 Zn1 122.7(5) . . ?
C16 C11 Zn1 123.0(5) . . ?
C11 C12 F12 120.2(5) . . ?
C11 C12 C13 124.9(5) . . ?
F12 C12 C13 114.9(6) . . ?
F13 C13 C14 118.8(6) . . ?
F13 C13 C12 120.5(6) . . ?
C14 C13 C12 120.8(6) . . ?
C15 C14 C13 115.5(5) . . ?
C15 C14 C141 122.0(6) . . ?
C13 C14 C141 122.5(6) . . ?
F15 C15 C14 118.6(6) . . ?
F15 C15 C16 119.8(6) . . ?
C14 C15 C16 121.5(6) . . ?
F16 C16 C11 120.8(6) . . ?
F16 C16 C15 115.7(6) . . ?
C11 C16 C15 123.5(6) . . ?
C142 C141 C146 116.3(6) . . ?
C142 C141 C14 122.7(5) . . ?
C146 C141 C14 121.1(6) . . ?
F142 C142 C141 119.6(5) . . ?
F142 C142 C143 117.0(6) . . ?
C141 C142 C143 123.4(6) . . ?
F143 C143 C142 121.5(6) . . ?
F143 C143 C144 119.8(6) . . ?
C142 C143 C144 118.7(6) . . ?
F144 C144 C145 119.5(6) . . ?
F144 C144 C143 119.9(6) . . ?
C145 C144 C143 120.6(6) . . ?
F145 C145 C144 120.8(6) . . ?
F145 C145 C146 120.2(6) . . ?
C144 C145 C146 119.1(6) . . ?
F146 C146 C145 118.3(6) . . ?
F146 C146 C141 119.7(6) . . ?
C145 C146 C141 122.0(6) . . ?
C23 O2 C22 112.9(4) . . ?
C23 O2 Zn1 118.8(3) . . ?
C22 O2 Zn1 120.3(3) . . ?
C22 C21 H21A 109.5 . . ?
C22 C21 H21B 109.5 . . ?
H21A C21 H21B 109.5 . . ?
C22 C21 H21C 109.5 . . ?
H21A C21 H21C 109.5 . . ?
H21B C21 H21C 109.5 . . ?
O2 C22 C21 110.4(5) . . ?
O2 C22 H22A 109.6 . . ?
C21 C22 H22A 109.6 . . ?
O2 C22 H22B 109.6 . . ?
C21 C22 H22B 109.6 . . ?
H22A C22 H22B 108.1 . . ?
O2 C23 C24 113.7(5) . . ?
O2 C23 H23A 108.8 . . ?
C24 C23 H23A 108.8 . . ?
O2 C23 H23B 108.8 . . ?
C24 C23 H23B 108.8 . . ?
H23A C23 H23B 107.7 . . ?
C23 C24 H24A 109.5 . . ?
C23 C24 H24B 109.5 . . ?
H24A C24 H24B 109.5 . . ?
C23 C24 H24C 109.5 . . ?
H24A C24 H24C 109.5 . . ?
H24B C24 H24C 109.5 . . ?

loop_
_geom_bond_atom_site_label_1
_geom_bond_atom_site_label_2
_geom_bond_distance
_geom_bond_site_symmetry_2
_geom_bond_publ_flag
Zn1 C11 2.013(6) . ?
Zn1 C11 2.013(6) 2_655 ?
Zn1 O2 2.084(3) . ?
Zn1 O2 2.084(3) 2_655 ?
C11 C12 1.315(7) . ?
C11 C16 1.364(7) . ?
C12 F12 1.361(5) . ?
C12 C13 1.394(7) . ?
C13 F13 1.352(6) . ?
C13 C14 1.362(7) . ?
C14 C15 1.356(7) . ?
C14 C141 1.478(7) . ?
C15 F15 1.352(6) . ?
C15 C16 1.382(7) . ?
C16 F16 1.359(6) . ?
C141 C142 1.359(7) . ?
C141 C146 1.384(6) . ?
C142 F142 1.348(6) . ?
C142 C143 1.370(7) . ?
C143 F143 1.337(6) . ?
C143 C144 1.371(6) . ?
C144 F144 1.339(6) . ?
C144 C145 1.358(7) . ?
C145 F145 1.339(6) . ?
C145 C146 1.382(7) . ?
C146 F146 1.333(6) . ?
O2 C23 1.440(6) . ?
O2 C22 1.447(6) . ?
C21 C22 1.478(7) . ?
C21 H21A 0.9600 . ?
C21 H21B 0.9600 . ?
C21 H21C 0.9600 . ?
C22 H22A 0.9700 . ?
C22 H22B 0.9700 . ?
C23 C24 1.485(7) . ?
C23 H23A 0.9700 . ?
C23 H23B 0.9700 . ?
C24 H24A 0.9600 . ?
C24 H24B 0.9600 . ?
C24 H24C 0.9600 . ?

loop_
_geom_torsion_atom_site_label_1
_geom_torsion_atom_site_label_2
_geom_torsion_atom_site_label_3
_geom_torsion_atom_site_label_4
_geom_torsion
_geom_torsion_site_symmetry_1
_geom_torsion_site_symmetry_2
_geom_torsion_site_symmetry_3
_geom_torsion_site_symmetry_4
_geom_torsion_publ_flag
C11 Zn1 C11 C12 -65.9(5) 2_655 . . . ?
O2 Zn1 C11 C12 160.1(4) . . . . ?
O2 Zn1 C11 C12 67.1(5) 2_655 . . . ?
C11 Zn1 C11 C16 105.2(5) 2_655 . . . ?
O2 Zn1 C11 C16 -28.8(5) . . . . ?
O2 Zn1 C11 C16 -121.8(4) 2_655 . . . ?
C16 C11 C12 F12 -177.4(5) . . . . ?
Zn1 C11 C12 F12 -5.6(7) . . . . ?
C16 C11 C12 C13 2.8(9) . . . . ?
Zn1 C11 C12 C13 174.6(4) . . . . ?
C11 C12 C13 F13 179.0(5) . . . . ?
F12 C12 C13 F13 -0.8(7) . . . . ?
C11 C12 C13 C14 -1.5(9) . . . . ?
F12 C12 C13 C14 178.7(4) . . . . ?
F13 C13 C14 C15 -179.9(5) . . . . ?
C12 C13 C14 C15 0.5(8) . . . . ?
F13 C13 C14 C141 0.7(8) . . . . ?
C12 C13 C14 C141 -178.8(5) . . . . ?
C13 C14 C15 F15 -178.8(5) . . . . ?
C141 C14 C15 F15 0.5(8) . . . . ?
C13 C14 C15 C16 -1.2(8) . . . . ?
C141 C14 C15 C16 178.2(5) . . . . ?
C12 C11 C16 F16 176.0(5) . . . . ?
Zn1 C11 C16 F16 4.2(7) . . . . ?
C12 C11 C16 C15 -3.4(8) . . . . ?
Zn1 C11 C16 C15 -175.2(4) . . . . ?
F15 C15 C16 F16 0.9(8) . . . . ?
C14 C15 C16 F16 -176.7(5) . . . . ?
F15 C15 C16 C11 -179.6(5) . . . . ?
C14 C15 C16 C11 2.8(9) . . . . ?
C15 C14 C141 C142 69.7(8) . . . . ?
C13 C14 C141 C142 -111.0(7) . . . . ?
C15 C14 C141 C146 -109.4(7) . . . . ?
C13 C14 C141 C146 69.8(8) . . . . ?
C146 C141 C142 F142 -179.8(5) . . . . ?
C14 C141 C142 F142 1.0(8) . . . . ?
C146 C141 C142 C143 0.8(9) . . . . ?
C14 C141 C142 C143 -178.4(6) . . . . ?
F142 C142 C143 F143 1.8(8) . . . . ?
C141 C142 C143 F143 -178.8(5) . . . . ?
F142 C142 C143 C144 -179.0(5) . . . . ?
C141 C142 C143 C144 0.3(9) . . . . ?
F143 C143 C144 F144 -0.7(9) . . . . ?
C142 C143 C144 F144 -179.8(5) . . . . ?
F143 C143 C144 C145 178.2(5) . . . . ?
C142 C143 C144 C145 -1.0(10) . . . . ?
F144 C144 C145 F145 -0.2(8) . . . . ?
C143 C144 C145 F145 -179.0(5) . . . . ?
F144 C144 C145 C146 179.3(5) . . . . ?
C143 C144 C145 C146 0.5(9) . . . . ?
F145 C145 C146 F146 -0.2(8) . . . . ?
C144 C145 C146 F146 -179.7(5) . . . . ?
F145 C145 C146 C141 -179.8(5) . . . . ?
C144 C145 C146 C141 0.7(9) . . . . ?
C142 C141 C146 F146 179.1(5) . . . . ?
C14 C141 C146 F146 -1.7(9) . . . . ?
C142 C141 C146 C145 -1.3(9) . . . . ?
C14 C141 C146 C145 177.9(5) . . . . ?
C11 Zn1 O2 C23 -43.6(4) . . . . ?
C11 Zn1 O2 C23 176.1(4) 2_655 . . . ?
O2 Zn1 O2 C23 67.7(4) 2_655 . . . ?
C11 Zn1 O2 C22 103.1(4) . . . . ?
C11 Zn1 O2 C22 -37.2(4) 2_655 . . . ?
O2 Zn1 O2 C22 -145.7(4) 2_655 . . . ?
C23 O2 C22 C21 -121.0(5) . . . . ?
Zn1 O2 C22 C21 90.5(5) . . . . ?
C22 O2 C23 C24 73.1(6) . . . . ?
Zn1 O2 C23 C24 -137.9(4) . . . . ?
